data_7238262
loop_
_publ_author_name
'Wang, Y.-B.'
'Liu, D.-S.'
'Pan, T.-H.'
'Liang, Q.'
'Huang, X.-H.'
'Wu, S.-T.'
'Huang, C.-C.'

_publ_section_title
;
 Structural variation from 1D to 3D: effect of metal centers on the
 construction of metal--organic coordination polymers with
 N-(1H-tetrazol-5-yl)benzamide ligand
;
_journal_issue 11
_journal_name_full CrystEngComm
_journal_page_first 3886
_journal_paper_doi 10.1039/c003502e
_journal_volume 12
_journal_year 2010
_chemical_formula_moiety 'C16 H12 N10 O2 Pb'
_chemical_formula_sum 'C16 H12 N10 O2 Pb'
_chemical_formula_weight 583.55
_space_group_IT_number 14
_space_group_name_Hall '-P 2yn'
_space_group_name_H-M_alt 'P 1 21/n 1'
_symmetry_cell_setting monoclinic
_symmetry_space_group_name_Hall '-P 2yn'
_symmetry_space_group_name_H-M 'P 1 21/n 1'
_atom_sites_solution_hydrogens geom
_atom_sites_solution_primary direct
_atom_sites_solution_secondary difmap
_audit_creation_method SHELXL-97
_cell_angle_alpha 90.00
_cell_angle_beta 93.06(3)
_cell_angle_gamma 90.00
_cell_formula_units_Z 4
_cell_length_a 6.9973(14)
_cell_length_b 10.231(2)
_cell_length_c 24.861(5)
_cell_measurement_reflns_used 25
_cell_measurement_temperature 298(2)
_cell_measurement_theta_max 18
_cell_measurement_theta_min 12
_cell_volume 1777.2(6)
_computing_cell_refinement CrystalClear
_computing_data_collection 'CrystalClear (Rigaku, 2002)'
_computing_data_reduction CrystalClear
_computing_molecular_graphics SHELXTL
_computing_publication_material SHELXTL
_computing_structure_refinement SHELXTL
_computing_structure_solution 'SHELXTL (Siemens, 1994)'
_diffrn_ambient_temperature 298(2)
_diffrn_measured_fraction_theta_full 0.995
_diffrn_measured_fraction_theta_max 0.995
_diffrn_measurement_device_type 'Rigaku Mercury CCD area-detector'
_diffrn_measurement_method \w
_diffrn_radiation_monochromator graphite
_diffrn_radiation_source 'fine-focus sealed tube'
_diffrn_radiation_type MoK\a
_diffrn_radiation_wavelength 0.71073
_diffrn_reflns_av_R_equivalents 0.0635
_diffrn_reflns_av_sigmaI/netI 0.0455
_diffrn_reflns_limit_h_max 9
_diffrn_reflns_limit_h_min -9
_diffrn_reflns_limit_k_max 11
_diffrn_reflns_limit_k_min -13
_diffrn_reflns_limit_l_max 28
_diffrn_reflns_limit_l_min -32
_diffrn_reflns_number 14473
_diffrn_reflns_theta_full 27.49
_diffrn_reflns_theta_max 27.49
_diffrn_reflns_theta_min 3.07
_exptl_absorpt_coefficient_mu 9.532
_exptl_absorpt_correction_T_max 0.69
_exptl_absorpt_correction_T_min 0.38
_exptl_absorpt_correction_type multi-scan
_exptl_absorpt_process_details 'RAPID AUTO (Rigaku Corporation, 1998)'
_exptl_crystal_colour Colourless
_exptl_crystal_density_diffrn 2.181
_exptl_crystal_density_method 'not measured'
_exptl_crystal_description Block
_exptl_crystal_F_000 1104
_exptl_crystal_size_max 0.20
_exptl_crystal_size_mid 0.09
_exptl_crystal_size_min 0.04
_refine_diff_density_max 1.251
_refine_diff_density_min -2.007
_refine_diff_density_rms 0.168
_refine_ls_extinction_method none
_refine_ls_goodness_of_fit_ref 1.052
_refine_ls_hydrogen_treatment constr
_refine_ls_matrix_type full
_refine_ls_number_parameters 262
_refine_ls_number_reflns 4041
_refine_ls_number_restraints 0
_refine_ls_restrained_S_all 1.052
_refine_ls_R_factor_all 0.0453
_refine_ls_R_factor_gt 0.0409
_refine_ls_shift/su_max 0.001
_refine_ls_shift/su_mean 0.000
_refine_ls_structure_factor_coef Fsqd
_refine_ls_weighting_details 'calc w=1/[\s^2^(Fo^2^)+(0.0505P)^2^+6.0724P] where P=(Fo^2^+2Fc^2^)/3'
_refine_ls_weighting_scheme calc
_refine_ls_wR_factor_gt 0.1002
_refine_ls_wR_factor_ref 0.1036
_reflns_number_gt 3728
_reflns_number_total 4041
_reflns_threshold_expression >2sigma(I)
_cod_data_source_file c003502e.txt
_cod_data_source_block compound_5
_cod_depositor_comments
;
The following automatic conversions were performed:

data item '_exptl_absorpt_correction_type' value 'Multi-Scan' was
changed to 'multi-scan' in accordance with the
/home/saulius/struct/COD-crude-data/automatic-downloads/DataCite-retrospective/RSC/depositions/lib/dictionaries/cif_core.dic
dictionary named 'cif_core.dic' version 2.4.2 last updated on
2011-04-26.

data item '_symmetry_cell_setting' value 'Monoclinic' was changed to
'monoclinic' in accordance with the
/home/saulius/struct/COD-crude-data/automatic-downloads/DataCite-retrospective/RSC/depositions/lib/dictionaries/cif_core.dic
dictionary named 'cif_core.dic' version 2.4.2 last updated on
2011-04-26.

Automatic conversion script
Id: cif_fix_values 6909 2019-04-08 15:41:33Z antanas 
;
_cod_original_sg_symbol_Hall '-P 2yn '
_cod_original_sg_symbol_H-M P21/n
_cod_database_code 7238262

loop_
_symmetry_equiv_pos_as_xyz
'x, y, z'
'-x+1/2, y+1/2, -z+1/2'
'-x, -y, -z'
'x-1/2, -y-1/2, z-1/2'

loop_
_atom_site_label
_atom_site_type_symbol
_atom_site_fract_x
_atom_site_fract_y
_atom_site_fract_z
_atom_site_U_iso_or_equiv
_atom_site_adp_type
_atom_site_occupancy
_atom_site_symmetry_multiplicity
_atom_site_calc_flag
_atom_site_refinement_flags
Pb1 Pb 0.03050(3) 0.370335(19) 0.165635(9) 0.02950(10) Uani 1 1 d .
O1 O -0.1972(6) 0.5501(4) 0.1955(2) 0.0373(10) Uani 1 1 d .
O2 O 0.0322(8) 0.5573(5) 0.1041(2) 0.0529(14) Uani 1 1 d .
N1 N 0.2621(8) 0.5396(5) 0.0442(2) 0.0354(12) Uani 1 1 d .
H1 H 0.2993 0.5645 0.0134 0.042 Uiso 1 1 calc R
N2 N 0.5508(9) 0.4215(6) 0.0599(2) 0.0443(14) Uani 1 1 d .
N3 N 0.6168(9) 0.3356(7) 0.0987(2) 0.0468(15) Uani 1 1 d .
N4 N 0.4885(9) 0.3160(6) 0.1331(2) 0.0442(14) Uani 1 1 d .
N5 N 0.3295(8) 0.3878(5) 0.1186(2) 0.0374(13) Uani 1 1 d .
N6 N -0.0070(7) 0.7148(5) 0.2271(2) 0.0359(12) Uani 1 1 d .
H6 H -0.0004 0.7974 0.2332 0.043 Uiso 1 1 calc R
N7 N 0.2852(8) 0.6868(5) 0.2772(2) 0.0328(11) Uani 1 1 d .
N8 N 0.4162(8) 0.5896(5) 0.2832(2) 0.0371(12) Uani 1 1 d .
N9 N 0.3582(7) 0.4888(5) 0.2542(2) 0.0333(11) Uani 1 1 d .
N10 N 0.1884(7) 0.5184(5) 0.2281(2) 0.0305(11) Uani 1 1 d .
C1 C -0.1875(12) 0.7232(8) 0.0428(3) 0.0511(18) Uani 1 1 d .
H1A H -0.2393 0.6782 0.0710 0.061 Uiso 1 1 calc R
C2 C -0.2942(15) 0.8204(10) 0.0158(4) 0.071(3) Uani 1 1 d .
H2 H -0.4173 0.8403 0.0256 0.085 Uiso 1 1 calc R
C3 C -0.2142(19) 0.8862(10) -0.0255(4) 0.083(4) Uani 1 1 d .
H3 H -0.2812 0.9543 -0.0426 0.099 Uiso 1 1 calc R
C4 C -0.037(2) 0.8528(9) -0.0420(4) 0.078(3) Uani 1 1 d .
H4 H 0.0108 0.8936 -0.0719 0.093 Uiso 1 1 calc R
C5 C 0.0728(13) 0.7574(8) -0.0140(3) 0.055(2) Uani 1 1 d .
H5 H 0.1963 0.7383 -0.0238 0.066 Uiso 1 1 calc R
C6 C -0.0047(10) 0.6930(7) 0.0277(3) 0.0379(15) Uani 1 1 d .
C7 C 0.0974(10) 0.5897(7) 0.0611(3) 0.0377(14) Uani 1 1 d .
C8 C 0.3763(9) 0.4498(6) 0.0736(3) 0.0371(14) Uani 1 1 d .
C9 C -0.2757(12) 0.8988(7) 0.1794(4) 0.052(2) Uani 1 1 d .
H9 H -0.1559 0.9303 0.1910 0.062 Uiso 1 1 calc R
C10 C -0.4151(14) 0.9846(8) 0.1595(3) 0.058(2) Uani 1 1 d .
H10 H -0.3876 1.0734 0.1577 0.070 Uiso 1 1 calc R
C11 C -0.5905(12) 0.9412(9) 0.1427(3) 0.053(2) Uani 1 1 d .
H11 H -0.6839 0.9996 0.1297 0.064 Uiso 1 1 calc R
C12 C -0.6298(10) 0.8088(9) 0.1449(3) 0.0493(19) Uani 1 1 d .
H12 H -0.7506 0.7787 0.1335 0.059 Uiso 1 1 calc R
C13 C -0.4933(9) 0.7212(8) 0.1637(3) 0.0400(16) Uani 1 1 d .
H13 H -0.5210 0.6324 0.1642 0.048 Uiso 1 1 calc R
C14 C -0.3137(9) 0.7657(6) 0.1821(3) 0.0332(13) Uani 1 1 d .
C15 C -0.1696(8) 0.6686(6) 0.2016(2) 0.0298(12) Uani 1 1 d .
C16 C 0.1494(9) 0.6391(5) 0.2442(3) 0.0286(12) Uani 1 1 d .

loop_
_atom_site_aniso_label
_atom_site_aniso_U_11
_atom_site_aniso_U_22
_atom_site_aniso_U_33
_atom_site_aniso_U_23
_atom_site_aniso_U_13
_atom_site_aniso_U_12
Pb1 0.03250(15) 0.02281(14) 0.03249(15) 0.00082(8) -0.00485(10) -0.00081(8)
O1 0.031(2) 0.028(2) 0.052(3) -0.0015(19) 0.000(2) -0.0035(18)
O2 0.056(3) 0.052(3) 0.052(3) 0.022(3) 0.018(3) 0.020(3)
N1 0.041(3) 0.037(3) 0.028(3) 0.006(2) 0.001(2) 0.007(2)
N2 0.043(3) 0.052(4) 0.038(3) 0.008(3) 0.002(3) 0.006(3)
N3 0.044(3) 0.061(4) 0.037(3) 0.012(3) 0.006(3) 0.011(3)
N4 0.049(3) 0.045(3) 0.038(3) 0.010(3) 0.000(3) 0.014(3)
N5 0.038(3) 0.040(3) 0.034(3) 0.007(2) 0.000(2) 0.010(2)
N6 0.036(3) 0.021(2) 0.049(3) -0.005(2) -0.007(2) 0.006(2)
N7 0.033(3) 0.027(3) 0.038(3) -0.006(2) -0.003(2) 0.003(2)
N8 0.035(3) 0.029(3) 0.046(3) -0.006(2) -0.009(2) 0.003(2)
N9 0.031(3) 0.026(3) 0.041(3) 0.000(2) -0.006(2) 0.002(2)
N10 0.030(3) 0.025(2) 0.035(3) -0.004(2) -0.005(2) 0.001(2)
C1 0.051(4) 0.052(4) 0.049(4) 0.007(3) -0.008(3) 0.011(4)
C2 0.068(6) 0.089(7) 0.054(5) 0.003(5) -0.021(4) 0.033(5)
C3 0.114(9) 0.075(7) 0.057(6) 0.007(5) -0.013(6) 0.051(6)
C4 0.126(10) 0.063(6) 0.045(5) 0.020(4) 0.010(6) 0.031(6)
C5 0.075(6) 0.045(4) 0.047(4) 0.010(3) 0.009(4) 0.014(4)
C6 0.044(4) 0.037(3) 0.033(3) -0.002(3) -0.004(3) 0.011(3)
C7 0.044(4) 0.035(3) 0.033(3) 0.001(3) -0.001(3) 0.005(3)
C8 0.037(3) 0.035(3) 0.038(3) -0.002(3) -0.009(3) 0.005(3)
C9 0.051(4) 0.030(3) 0.073(6) 0.002(3) -0.013(4) 0.002(3)
C10 0.073(5) 0.036(4) 0.064(5) 0.004(3) -0.020(4) 0.012(4)
C11 0.052(4) 0.068(5) 0.039(4) 0.004(4) -0.008(3) 0.026(4)
C12 0.024(3) 0.078(6) 0.045(4) 0.009(4) -0.005(3) 0.003(3)
C13 0.033(3) 0.046(4) 0.041(4) -0.002(3) -0.001(3) -0.005(3)
C14 0.034(3) 0.030(3) 0.036(3) -0.005(2) 0.003(3) 0.004(3)
C15 0.030(3) 0.030(3) 0.030(3) -0.004(2) 0.003(2) 0.003(2)
C16 0.031(3) 0.021(3) 0.033(3) 0.000(2) -0.006(2) 0.005(2)

loop_
_atom_type_symbol
_atom_type_description
_atom_type_scat_dispersion_real
_atom_type_scat_dispersion_imag
_atom_type_scat_source
C C 0.0033 0.0016 'International Tables Vol C Tables 4.2.6.8 and 6.1.1.4'
H H 0.0000 0.0000 'International Tables Vol C Tables 4.2.6.8 and 6.1.1.4'
N N 0.0061 0.0033 'International Tables Vol C Tables 4.2.6.8 and 6.1.1.4'
O O 0.0106 0.0060 'International Tables Vol C Tables 4.2.6.8 and 6.1.1.4'
Pb Pb -3.3944 10.1111 'International Tables Vol C Tables 4.2.6.8 and 6.1.1.4'

loop_
_geom_angle_atom_site_label_1
_geom_angle_atom_site_label_2
_geom_angle_atom_site_label_3
_geom_angle
_geom_angle_site_symmetry_3
N10 Pb1 O2 83.93(19) .
N10 Pb1 N5 83.54(19) .
O2 Pb1 N5 67.25(17) .
N10 Pb1 O1 68.40(15) .
O2 Pb1 O1 69.23(16) .
N5 Pb1 O1 129.98(16) .
N10 Pb1 N7 84.59(17) 2_545
O2 Pb1 N7 150.49(17) 2_545
N5 Pb1 N7 84.49(17) 2_545
O1 Pb1 N7 130.13(16) 2_545
C15 O1 Pb1 130.0(4) .
C7 O2 Pb1 140.2(5) .
C7 N1 C8 124.1(6) .
C8 N2 N3 104.0(6) .
N4 N3 N2 110.3(6) .
N3 N4 N5 109.2(5) .
C8 N5 N4 104.0(6) .
C8 N5 Pb1 133.1(4) .
N4 N5 Pb1 122.6(4) .
C15 N6 C16 125.2(5) .
C16 N7 N8 105.0(5) .
C16 N7 Pb1 155.8(4) 2
N8 N7 Pb1 98.9(4) 2
N9 N8 N7 109.2(5) .
N8 N9 N10 109.0(5) .
C16 N10 N9 104.6(5) .
C16 N10 Pb1 133.3(4) .
N9 N10 Pb1 122.0(4) .
C6 C1 C2 120.5(8) .
C3 C2 C1 118.7(10) .
C4 C3 C2 120.9(9) .
C3 C4 C5 120.4(9) .
C6 C5 C4 118.8(9) .
C5 C6 C1 120.5(7) .
C5 C6 C7 124.3(7) .
C1 C6 C7 115.2(6) .
O2 C7 N1 122.0(6) .
O2 C7 C6 118.9(6) .
N1 C7 C6 119.0(6) .
N2 C8 N5 112.5(6) .
N2 C8 N1 121.4(6) .
N5 C8 N1 126.0(6) .
C10 C9 C14 120.4(8) .
C11 C10 C9 120.9(8) .
C10 C11 C12 119.2(7) .
C13 C12 C11 121.1(7) .
C12 C13 C14 119.9(7) .
C9 C14 C13 118.5(6) .
C9 C14 C15 123.0(6) .
C13 C14 C15 118.5(6) .
O1 C15 N6 121.4(6) .
O1 C15 C14 121.3(5) .
N6 C15 C14 117.4(5) .
N7 C16 N10 112.2(5) .
N7 C16 N6 121.0(5) .
N10 C16 N6 126.7(5) .

loop_
_geom_bond_atom_site_label_1
_geom_bond_atom_site_label_2
_geom_bond_distance
_geom_bond_site_symmetry_2
Pb1 N10 2.397(5) .
Pb1 O2 2.450(5) .
Pb1 N5 2.457(6) .
Pb1 O1 2.568(4) .
Pb1 N7 2.648(5) 2_545
O1 C15 1.236(7) .
O2 C7 1.230(8) .
N1 C7 1.349(9) .
N1 C8 1.398(8) .
N2 C8 1.317(9) .
N2 N3 1.366(8) .
N3 N4 1.288(8) .
N4 N5 1.366(8) .
N5 C8 1.342(9) .
N6 C15 1.357(8) .
N6 C16 1.388(7) .
N7 C16 1.317(8) .
N7 N8 1.355(7) .
N7 Pb1 2.648(5) 2
N8 N9 1.311(7) .
N9 N10 1.357(7) .
N10 C16 1.331(7) .
C1 C6 1.386(10) .
C1 C2 1.394(11) .
C2 C3 1.372(16) .
C3 C4 1.369(17) .
C4 C5 1.403(12) .
C5 C6 1.366(10) .
C6 C7 1.501(9) .
C9 C10 1.385(10) .
C9 C14 1.389(9) .
C10 C11 1.350(12) .
C11 C12 1.384(14) .
C12 C13 1.373(10) .
C13 C14 1.390(9) .
C14 C15 1.479(8) .

loop_
_geom_hbond_atom_site_label_D
_geom_hbond_atom_site_label_H
_geom_hbond_atom_site_label_A
_geom_hbond_distance_DH
_geom_hbond_distance_HA
_geom_hbond_distance_DA
_geom_hbond_angle_DHA
_geom_hbond_site_symmetry_A
N6 H6 N9 0.86 2.21 3.018(7) 156.3 2
